data_9009495
loop_
_publ_author_name
'Alietti, E.'
'Brigatti, M. F.'
'Capedri, S.'
'Poppi, L.'

_publ_section_title
;
 The roedderite-chayesite series from Spanish lamproites:
 crystal chemical characterization
;
_journal_name_full 'Mineralogical Magazine'
_journal_page_first 655
_journal_page_last 662
_journal_paper_doi 10.1180/minmag.1994.058.393.16
_journal_volume 58
_journal_year 1994
_chemical_compound_source 'Cancarix, Albacete province, Spain'
_chemical_formula_sum 'Fe0.7 K0.8 Mg4.3 Na0.6 O30 Si12'
_chemical_name_mineral Roedderite
_space_group_IT_number 192
_symmetry_space_group_name_Hall '-P 6 2c'
_symmetry_space_group_name_H-M 'P 6/m c c'
_cell_angle_alpha 90
_cell_angle_beta 90
_cell_angle_gamma 120
_cell_formula_units_Z 2
_cell_length_a 10.135
_cell_length_b 10.135
_cell_length_c 14.320
_cell_volume 1273.858
_database_code_amcsd 0014513
_exptl_crystal_density_diffrn 2.622
_cod_original_formula_sum 'K.8 Na.6 (Mg4.3 Fe.7) Si12 O30'
_cod_database_code 9009495

loop_
_space_group_symop_operation_xyz
x,y,z
-x,-x+y,1/2+z
x,x-y,1/2-z
-x+y,-x,-z
x-y,x,z
-y,-x,1/2+z
y,x,1/2-z
y,-x+y,-z
-y,x-y,z
x-y,-y,1/2+z
-x+y,y,1/2-z
x,y,-z
-x,-y,z
x,x-y,1/2+z
-x,-x+y,1/2-z
x-y,x,-z
-x+y,-x,z
y,x,1/2+z
-y,-x,1/2-z
-y,x-y,-z
y,-x+y,z
-x+y,y,1/2+z
x-y,-y,1/2-z
-x,-y,-z

loop_
_atom_site_aniso_label
_atom_site_aniso_U_11
_atom_site_aniso_U_22
_atom_site_aniso_U_33
_atom_site_aniso_U_12
_atom_site_aniso_U_13
_atom_site_aniso_U_23
KC 0.01963 0.01963 0.02279 0.00988 0.00000 0.00000
NaC 0.01963 0.01963 0.02279 0.00988 0.00000 0.00000
MgA 0.01013 0.01013 0.01178 0.00507 0.00000 0.00000
Fe3+A 0.01013 0.01013 0.01178 0.00507 0.00000 0.00000
MgT2 0.00747 0.01976 0.00836 0.00988 0.00000 0.00000
Fe3+T2 0.00747 0.01976 0.00836 0.00988 0.00000 0.00000
SiT1 0.01064 0.01165 0.00912 0.00621 0.00063 0.00089
O1 0.02850 0.02293 0.01140 0.01266 0.00000 0.00000
O2 0.01976 0.02242 0.01976 0.01406 0.00051 0.00063
O3 0.01317 0.01431 0.01393 0.00671 -0.00101 -0.00228

loop_
_atom_site_label
_atom_site_fract_x
_atom_site_fract_y
_atom_site_fract_z
_atom_site_occupancy
_atom_site_U_iso_or_equiv
_atom_site_type_symbol
_atom_site_attached_hydrogens
KC 0.00000 0.00000 0.25000 0.80000 0.02077 K 0
NaC 0.00000 0.00000 0.25000 0.20000 0.02077 Na 0
NaB 0.33333 0.66667 -0.01880 0.10000 0.01267 Na 0
MgA 0.33333 0.66667 0.25000 0.86000 0.01064 Mg 0
Fe3+A 0.33333 0.66667 0.25000 0.14000 0.01064 Fe 0
MgT2 0.50000 0.50000 0.25000 0.86000 0.01051 Mg 0
Fe3+T2 0.50000 0.50000 0.25000 0.14000 0.01051 Fe 0
SiT1 0.23807 0.35288 0.39065 1.00000 0.01013 Si 0
O1 0.12990 0.39430 0.00000 1.00000 0.02102 O 0
O2 0.21970 0.27770 0.13325 1.00000 0.01900 O 0
O3 0.15520 0.49670 0.17230 1.00000 0.01393 O 0

loop_
_cod_changelog_entry_id
_cod_changelog_entry_author
_cod_changelog_entry_date
_cod_changelog_entry_text
1
;cod-tools version 3.8.0
Id: cif_guess_AMCSD_atom_types 9581 2023-05-17 12:35:41Z saulius
;
2023-05-23T09:17:27+03:00
;Derived atom types and hydrogen counts
from atom names that follow the AMCSD naming convention
(Wat == water, O-H == hydroxyl).
;

loop_
_cod_related_entry_id
_cod_related_entry_database
_cod_related_entry_code
1 AMCSD 0014513
